data_2103240
loop_
_publ_author_name
'Zakaria, Choudhury M.'
'Ferguson, George'
'Lough, Alan J.'
'Glidewell, Christopher'

_publ_section_title
;
 [Ni(cyclam)(OCO<i>R</i>)~2~], a finite molecular complex:
 hydrogen-bonded supramolecular aggregation in one, two and three
 dimensions, and coordination polymers in one and two dimensions
;
_journal_issue 1
_journal_name_full 'Acta Crystallographica Section B'
_journal_page_first 78
_journal_page_last 93
_journal_paper_doi 10.1107/S010876810101850X
_journal_volume 58
_journal_year 2002
_chemical_formula_moiety '2(C15 H25 N4 Ni O4), C10 H28 N4 Ni O2, 2(Cl O4), 0.86(H2 O)'
_chemical_formula_sum 'C40 H79.72 Cl2 N12 Ni3 O18.86'
_chemical_formula_weight 1277.62
_chemical_name_systematic
;
 ?
;
_space_group_IT_number 14
_symmetry_cell_setting monoclinic
_symmetry_space_group_name_Hall '-P 2ybc'
_symmetry_space_group_name_H-M 'P 1 21/c 1'
_atom_sites_solution_hydrogens geom
_atom_sites_solution_primary direct
_atom_sites_solution_secondary difmap
_cell_angle_alpha 90.00
_cell_angle_beta 93.6260(13)
_cell_angle_gamma 90.00
_cell_formula_units_Z 2
_cell_length_a 10.8295(3)
_cell_length_b 16.9416(5)
_cell_length_c 14.9596(5)
_cell_measurement_reflns_used 6029
_cell_measurement_temperature 150(2)
_cell_measurement_theta_max 27.53
_cell_measurement_theta_min 2.56
_cell_volume 2739.13(14)
_computing_cell_refinement 'DENZO-SMN (Otwinowski & Minor, 1997)'
_computing_data_collection 'Kappa-CCD server software (Nonius, 1997)'
_computing_data_reduction 'DENZO-SMN (Otwinowski & Minor, 1997)'
_computing_molecular_graphics 'PLATON (Spek, 2001)'
_computing_publication_material 'SHELXL-97 (Sheldrick, 1997b) and PRPKAPPA (Ferguson, 1999)'
_computing_structure_refinement 'SHELXL-97 (Sheldrick, 1997b)'
_computing_structure_solution 'SHELXS-97 (Sheldrick, 1997a)'
_diffrn_ambient_temperature 150(2)
_diffrn_measured_fraction_theta_full .994
_diffrn_measured_fraction_theta_max .994
_diffrn_measurement_device_type Kappa-CCD
_diffrn_measurement_method '\f scans, and \w scans with \k offsets'
_diffrn_radiation_monochromator graphite
_diffrn_radiation_source 'fine-focus sealed X-ray tube'
_diffrn_radiation_type 'Mo K\a'
_diffrn_radiation_wavelength .71073
_diffrn_reflns_av_R_equivalents .039
_diffrn_reflns_av_sigmaI/netI .0464
_diffrn_reflns_limit_h_max 14
_diffrn_reflns_limit_h_min 0
_diffrn_reflns_limit_k_max 21
_diffrn_reflns_limit_k_min 0
_diffrn_reflns_limit_l_max 19
_diffrn_reflns_limit_l_min -19
_diffrn_reflns_number 20675
_diffrn_reflns_theta_full 27.53
_diffrn_reflns_theta_max 27.53
_diffrn_reflns_theta_min 2.56
_diffrn_standards_decay_% 0
_exptl_absorpt_coefficient_mu 1.199
_exptl_absorpt_correction_T_max .8694
_exptl_absorpt_correction_T_min .6455
_exptl_absorpt_correction_type multi-scan
_exptl_absorpt_process_details 'DENZO-SMN (Otwinowski & Minor, 1997)'
_exptl_crystal_colour purple
_exptl_crystal_density_diffrn 1.550
_exptl_crystal_density_method 'not measured'
_exptl_crystal_description plate
_exptl_crystal_F_000 1345
_exptl_crystal_size_max .40
_exptl_crystal_size_mid .36
_exptl_crystal_size_min .12
_refine_diff_density_max .448
_refine_diff_density_min -.616
_refine_ls_extinction_coef .0031(6)
_refine_ls_extinction_expression Fc^*^=kFc[1+0.001xFc^2^\l^3^/sin(2\q)]^-1/4^
_refine_ls_extinction_method SHELXL
_refine_ls_goodness_of_fit_ref 1.032
_refine_ls_hydrogen_treatment constr
_refine_ls_matrix_type full
_refine_ls_number_parameters 377
_refine_ls_number_reflns 6277
_refine_ls_number_restraints 12
_refine_ls_restrained_S_all 1.033
_refine_ls_R_factor_all .0437
_refine_ls_R_factor_gt .0342
_refine_ls_shift/su_max .002
_refine_ls_shift/su_mean .000
_refine_ls_structure_factor_coef Fsqd
_refine_ls_weighting_details 'w=1/[\s^2^(Fo^2^)+(0.0347P)^2^+1.8839P] where P=(Fo^2^+2Fc^2^)/3'
_refine_ls_weighting_scheme calc
_refine_ls_wR_factor_gt .0841
_refine_ls_wR_factor_ref .0904
_reflns_number_gt 5362
_reflns_number_total 6277
_reflns_threshold_expression >2\s(I)
_cod_data_source_file na0129.cif
_cod_data_source_block VIII
_cod_depositor_comments
;
The following automatic conversions were performed:
'_exptl_absorpt_correction_type' value 'Multi-scan' changed to
'multi-scan' according to
'/home/saulius/struct/CIF-dictionaries/cif_core.dic' dictionary named
'cif_core.dic' version 2.4.1 from 2010-06-29.

Automatic conversion script
Id: cif_fix_enum 1527 2010-12-29 10:47:43Z saulius 

The following automatic conversions were performed:

'_exptl_absorpt_correction_type' value 'Multi-scan' changed to
'multi-scan' according to
/home/saulius/struct/CIF-dictionaries/cif_core.dic dictionary named
'cif_core.dic' version 2.4.1 from 2010-06-29.

Automatic conversion script
Id: cif_fix_values 1715 2011-07-08 13:25:40Z adriana 
;
_cod_original_sg_symbol_H-M P21/c
_cod_database_code 2103240
_cod_database_fobs_code 2103240

loop_
_symmetry_equiv_pos_as_xyz
'x, y, z'
'-x, y+1/2, -z+1/2'
'-x, -y, -z'
'x, -y-1/2, z-1/2'

loop_
_atom_site_label
_atom_site_fract_x
_atom_site_fract_y
_atom_site_fract_z
_atom_site_U_iso_or_equiv
_atom_site_adp_type
_atom_site_calc_flag
_atom_site_refinement_flags
_atom_site_occupancy
_atom_site_disorder_assembly
_atom_site_disorder_group
_atom_site_type_symbol
Ni1 .5000 .5000 .5000 .02030(10) Uani d S 1 . . Ni
O1 .38485(14) .60422(9) .51792(10) .0259(3) Uani d D 1 . . O
N1 .39309(15) .43568(10) .58281(11) .0236(3) Uani d . 1 . . N
N4 .37720(15) .46280(10) .39646(11) .0237(3) Uani d . 1 . . N
C2 .27679(19) .41805(12) .52933(14) .0272(4) Uani d . 1 . . C
C3 .30689(19) .39725(12) .43400(14) .0274(4) Uani d . 1 . . C
C5 .4313(2) .44231(13) .31113(14) .0302(5) Uani d . 1 . . C
C6 .5073(2) .50998(14) .27584(14) .0330(5) Uani d . 1 . . C
C7 .6280(2) .52759(14) .32990(14) .0302(5) Uani d . 1 . . C
Ni2 .05830(2) .726187(13) .219586(15) .01786(9) Uani d . 1 . . Ni
N21 .24350(16) .74376(10) .25471(11) .0243(3) Uani d . 1 . . N
N24 .11892(16) .65442(9) .11953(10) .0229(3) Uani d . 1 . . N
N28 -.12864(16) .70977(10) .18166(11) .0232(3) Uani d . 1 . . N
N211 -.00371(16) .79631(9) .32214(10) .0229(3) Uani d . 1 . . N
C22 .3101(2) .71693(13) .17691(15) .0309(5) Uani d . 1 . . C
C23 .2520(2) .64054(13) .14163(14) .0293(4) Uani d . 1 . . C
C25 .0468(2) .58163(12) .10260(14) .0290(4) Uani d . 1 . . C
C26 -.0892(2) .59926(13) .07795(14) .0312(5) Uani d . 1 . . C
C27 -.1634(2) .62875(13) .15456(14) .0286(4) Uani d . 1 . . C
C29 -.1968(2) .73968(14) .25759(14) .0302(4) Uani d . 1 . . C
C210 -.1339(2) .81369(12) .29573(14) .0286(4) Uani d . 1 . . C
C212 .0701(2) .86785(12) .34468(13) .0295(5) Uani d . 1 . . C
C213 .2064(2) .84962(13) .36452(14) .0332(5) Uani d . 1 . . C
C214 .2767(2) .82481(13) .28417(14) .0307(5) Uani d . 1 . . C
O31 .22188(12) .61039(8) .37722(9) .0241(3) Uani d . 1 . . O
O32 .03561(12) .63084(8) .30767(8) .0203(3) Uani d . 1 . . O
O33 .05499(14) .67231(8) .64061(8) .0238(3) Uani d . 1 . . O
O34 .06560(15) .71343(8) .49881(9) .0294(3) Uani d . 1 . . O
C31 .04684(16) .55333(10) .43868(11) .0159(3) Uani d . 1 . . C
C32 .03135(16) .57742(10) .52690(11) .0163(3) Uani d . 1 . . C
C33 .01418(16) .47667(10) .41329(11) .0170(3) Uani d . 1 . . C
C37 .10573(17) .60403(10) .37045(11) .0175(3) Uani d . 1 . . C
C38 .05380(17) .66177(10) .55700(11) .0180(4) Uani d . 1 . . C
O2 .6171(6) 1.0018(3) .5361(5) .080(3) Uani d P .430(9) . . O
Cl1 .56740(10) .78843(7) .45060(7) .0347(2) Uani d P .914(4) A 1 Cl
O3 .4901(2) .76585(13) .52103(15) .0531(7) Uani d P .914(4) A 1 O
O4 .5410(2) .73697(12) .37519(14) .0498(6) Uani d P .914(4) A 1 O
O5 .5434(3) .86856(12) .42446(17) .0570(7) Uani d P .914(4) A 1 O
O6 .6948(3) .7793(2) .4816(3) .0500(7) Uani d P .914(4) A 1 O
Cl21 .5838(12) .8020(8) .4670(9) .0347(2) Uani d PD .086(4) A 2 Cl
O23 .540(2) .8302(13) .5482(13) .052(5) Uiso d PD .086(4) A 2 O
O24 .502(2) .7348(12) .4352(15) .052(5) Uiso d PD .086(4) A 2 O
O25 .569(3) .8595(15) .3952(15) .052(5) Uiso d PD .086(4) A 2 O
O26 .708(3) .773(2) .477(3) .052(5) Uiso d PD .086(4) A 2 O
H1A .415(3) .6503(16) .5209(19) .050(6) Uiso d D 1 . . H
H1B .328(3) .6076(18) .4750(18) .050(6) Uiso d D 1 . . H
H11 .4333 .3879 .5944 .028 Uiso calc R 1 . . H
H4 .3217 .5039 .3844 .028 Uiso calc R 1 . . H
H2A .2214 .4646 .5286 .033 Uiso calc R 1 . . H
H2B .2338 .3733 .5564 .033 Uiso calc R 1 . . H
H3A .3565 .3482 .4342 .033 Uiso calc R 1 . . H
H3B .2294 .3883 .3967 .033 Uiso calc R 1 . . H
H5A .3640 .4287 .2659 .036 Uiso calc R 1 . . H
H5B .4849 .3953 .3204 .036 Uiso calc R 1 . . H
H6A .5265 .4976 .2136 .040 Uiso calc R 1 . . H
H6B .4558 .5583 .2739 .040 Uiso calc R 1 . . H
H7A .6748 .4778 .3401 .036 Uiso calc R 1 . . H
H7B .6789 .5635 .2951 .036 Uiso calc R 1 . . H
H21 .2651 .7100 .3021 .029 Uiso calc R 1 . . H
H24 .1127 .6837 .0668 .027 Uiso calc R 1 . . H
H28 -.1479 .7425 .1329 .028 Uiso calc R 1 . . H
H211 -.0026 .7652 .3734 .027 Uiso calc R 1 . . H
H22A .3985 .7082 .1951 .037 Uiso calc R 1 . . H
H22B .3046 .7577 .1294 .037 Uiso calc R 1 . . H
H23A .2926 .6232 .0875 .035 Uiso calc R 1 . . H
H23B .2629 .5986 .1875 .035 Uiso calc R 1 . . H
H25A .0534 .5480 .1569 .035 Uiso calc R 1 . . H
H25B .0819 .5519 .0532 .035 Uiso calc R 1 . . H
H26A -.0940 .6394 .0298 .037 Uiso calc R 1 . . H
H26B -.1289 .5506 .0533 .037 Uiso calc R 1 . . H
H27A -.2527 .6273 .1357 .034 Uiso calc R 1 . . H
H27B -.1494 .5930 .2066 .034 Uiso calc R 1 . . H
H29A -.1983 .6987 .3047 .036 Uiso calc R 1 . . H
H29B -.2833 .7519 .2368 .036 Uiso calc R 1 . . H
H10A -.1386 .8561 .2502 .034 Uiso calc R 1 . . H
H10B -.1766 .8321 .3484 .034 Uiso calc R 1 . . H
H12A .0372 .8936 .3976 .035 Uiso calc R 1 . . H
H12B .0611 .9054 .2940 .035 Uiso calc R 1 . . H
H13A .2136 .8069 .4097 .040 Uiso calc R 1 . . H
H13B .2469 .8970 .3916 .040 Uiso calc R 1 . . H
H14A .2578 .8620 .2341 .037 Uiso calc R 1 . . H
H14B .3668 .8274 .3002 .037 Uiso calc R 1 . . H
H33 .0233 .4607 .3532 .020 Uiso calc R 1 . . H

loop_
_atom_site_aniso_label
_atom_site_aniso_U_11
_atom_site_aniso_U_22
_atom_site_aniso_U_33
_atom_site_aniso_U_12
_atom_site_aniso_U_13
_atom_site_aniso_U_23
Ni1 .01959(18) .02151(18) .01963(17) .00139(13) -.00010(13) -.00117(13)
O1 .0260(7) .0237(7) .0277(7) .0037(6) -.0020(6) -.0016(6)
N1 .0234(8) .0237(8) .0237(8) .0016(6) .0010(6) .0001(7)
N4 .0235(8) .0243(8) .0231(8) .0019(6) -.0010(6) -.0020(7)
C2 .0241(10) .0266(10) .0309(10) -.0013(8) .0018(8) -.0004(8)
C3 .0243(10) .0262(10) .0312(10) -.0007(8) -.0016(8) -.0017(8)
C5 .0333(11) .0340(12) .0229(10) .0001(9) -.0006(8) -.0060(9)
C6 .0377(12) .0393(12) .0221(10) -.0013(10) .0023(9) .0010(9)
C7 .0324(11) .0345(11) .0245(10) -.0008(9) .0080(8) -.0001(9)
Ni2 .02472(15) .01504(13) .01393(13) .00146(9) .00205(9) .00220(8)
N21 .0288(9) .0223(8) .0221(8) -.0018(7) .0029(7) .0061(7)
N24 .0338(9) .0179(8) .0173(7) .0045(7) .0046(6) .0026(6)
N28 .0281(9) .0235(8) .0179(7) .0023(7) .0001(6) .0021(6)
N211 .0338(9) .0192(8) .0158(7) .0022(7) .0032(6) .0015(6)
C22 .0294(11) .0345(12) .0296(11) .0022(9) .0084(9) .0079(9)
C23 .0334(11) .0285(11) .0269(10) .0093(9) .0085(8) .0044(8)
C25 .0469(13) .0177(9) .0226(9) .0012(9) .0028(9) -.0016(8)
C26 .0438(13) .0265(10) .0224(10) -.0043(9) -.0041(9) -.0048(8)
C27 .0312(11) .0296(11) .0245(10) -.0061(8) -.0027(8) .0009(8)
C29 .0277(11) .0365(12) .0270(10) .0052(9) .0060(8) .0011(9)
C210 .0357(11) .0276(10) .0231(9) .0098(9) .0060(8) .0007(8)
C212 .0494(13) .0185(9) .0207(9) -.0004(9) .0026(9) -.0016(8)
C213 .0465(13) .0269(11) .0253(10) -.0099(9) -.0052(9) -.0005(9)
C214 .0346(11) .0262(10) .0307(11) -.0091(9) -.0022(9) .0050(9)
O31 .0213(7) .0254(7) .0255(7) -.0008(5) .0009(5) .0090(6)
O32 .0264(7) .0186(6) .0156(6) -.0007(5) -.0010(5) .0054(5)
O33 .0409(8) .0170(6) .0138(6) -.0047(6) .0035(5) -.0035(5)
O34 .0554(10) .0157(6) .0169(6) -.0056(6) .0015(6) .0006(5)
C31 .0187(8) .0137(8) .0152(8) .0009(6) -.0005(6) .0010(6)
C32 .0189(8) .0151(8) .0148(8) -.0003(6) -.0003(6) -.0003(6)
C33 .0226(9) .0157(8) .0128(7) .0003(7) .0005(6) -.0002(6)
C37 .0259(9) .0129(8) .0138(8) .0003(7) .0014(7) -.0012(6)
C38 .0225(9) .0163(8) .0151(8) -.0008(7) .0006(7) -.0006(7)
O2 .081(4) .051(3) .104(5) .005(3) -.023(3) -.027(3)
Cl1 .0388(4) .0278(5) .0379(5) -.0003(3) .0054(3) -.0003(3)
O3 .0557(14) .0475(13) .0596(14) -.0008(10) .0309(11) -.0035(10)
O4 .0691(15) .0357(11) .0438(12) .0074(10) -.0038(10) -.0073(9)
O5 .086(2) .0241(10) .0598(16) .0048(10) -.0016(13) .0006(10)
O6 .0388(13) .0518(15) .0589(15) -.0083(10) -.0002(11) .0090(11)
Cl21 .0388(4) .0278(5) .0379(5) -.0003(3) .0054(3) -.0003(3)

loop_
_atom_type_symbol
_atom_type_description
_atom_type_scat_dispersion_real
_atom_type_scat_dispersion_imag
_atom_type_scat_source
C C .0033 .0016 'International Tables Vol C Tables 4.2.6.8 and 6.1.1.4'
H H .0000 .0000 'International Tables Vol C Tables 4.2.6.8 and 6.1.1.4'
Cl Cl .1484 .1585 'International Tables Vol C Tables 4.2.6.8 and 6.1.1.4'
N N .0061 .0033 'International Tables Vol C Tables 4.2.6.8 and 6.1.1.4'
Ni Ni .3393 1.1124 'International Tables Vol C Tables 4.2.6.8 and 6.1.1.4'
O O .0106 .0060 'International Tables Vol C Tables 4.2.6.8 and 6.1.1.4'

loop_
_geom_angle_atom_site_label_1
_geom_angle_atom_site_label_2
_geom_angle_atom_site_label_3
_geom_angle_site_symmetry_1
_geom_angle_site_symmetry_3
_geom_angle
_geom_angle_publ_flag
N1 Ni1 N1 3_666 . 180 no
N1 Ni1 N4 3_666 . 94.00(6) no
N1 Ni1 N4 . . 86.00(6) no
N1 Ni1 N4 3_666 3_666 85.99(6) no
N1 Ni1 N4 . 3_666 94.01(6) no
N4 Ni1 N4 . 3_666 180 no
N1 Ni1 O1 3_666 3_666 90.39(6) no
N1 Ni1 O1 . 3_666 89.60(6) no
N4 Ni1 O1 . 3_666 90.39(6) no
N4 Ni1 O1 3_666 3_666 89.61(6) no
N1 Ni1 O1 3_666 . 89.61(6) no
N1 Ni1 O1 . . 90.40(6) no
N4 Ni1 O1 . . 89.61(6) no
N4 Ni1 O1 3_666 . 90.39(6) no
O1 Ni1 O1 3_666 . 180 no
Ni1 O1 H1A . . 122(2) no
Ni1 O1 H1B . . 110(2) no
H1A O1 H1B . . 103(3) no
C7 N1 C2 3_666 . 112.9(2) no
C7 N1 Ni1 3_666 . 115.7(2) no
C2 N1 Ni1 . . 105.9(2) no
C7 N1 H11 3_666 . 107.3 no
C2 N1 H11 . . 107.3 no
Ni1 N1 H11 . . 107.3 no
C3 N4 C5 . . 113.2(2) no
C3 N4 Ni1 . . 105.4(2) no
C5 N4 Ni1 . . 116.4(2) no
C3 N4 H4 . . 107.1 no
C5 N4 H4 . . 107.1 no
Ni1 N4 H4 . . 107.1 no
N1 C2 C3 . . 109.12(16) no
N1 C2 H2A . . 109.9 no
C3 C2 H2A . . 109.9 no
N1 C2 H2B . . 109.9 no
C3 C2 H2B . . 109.9 no
H2A C2 H2B . . 108.3 no
N4 C3 C2 . . 109.1(2) no
N4 C3 H3A . . 109.9 no
C2 C3 H3A . . 109.9 no
N4 C3 H3B . . 109.9 no
C2 C3 H3B . . 109.9 no
H3A C3 H3B . . 108.3 no
N4 C5 C6 . . 112.0(2) no
N4 C5 H5A . . 109.2 no
C6 C5 H5A . . 109.2 no
N4 C5 H5B . . 109.2 no
C6 C5 H5B . . 109.2 no
H5A C5 H5B . . 107.9 no
C7 C6 C5 . . 115.3(2) no
C7 C6 H6A . . 108.4 no
C5 C6 H6A . . 108.4 no
C7 C6 H6B . . 108.4 no
C5 C6 H6B . . 108.4 no
H6A C6 H6B . . 107.5 no
N1 C7 C6 3_666 . 112.1(2) no
N1 C7 H7A 3_666 . 109.2 no
C6 C7 H7A . . 109.2 no
N1 C7 H7B 3_666 . 109.2 no
C6 C7 H7B . . 109.2 no
H7A C7 H7B . . 107.9 no
N21 Ni2 N24 . . 85.48(7) no
N21 Ni2 N211 . . 94.80(7) no
N24 Ni2 N211 . . 178.71(6) no
N21 Ni2 O33 . 4_575 90.39(6) no
N24 Ni2 O33 . 4_575 93.99(6) no
N211 Ni2 O33 . 4_575 87.26(6) no
N21 Ni2 N28 . . 178.82(6) no
N24 Ni2 N28 . . 94.12(7) no
N211 Ni2 N28 . . 85.63(7) no
O33 Ni2 N28 4_575 . 88.53(6) no
N21 Ni2 O32 . . 95.81(6) no
N24 Ni2 O32 . . 93.26(6) no
N211 Ni2 O32 . . 85.47(6) no
O33 Ni2 O32 4_575 . 170.81(5) no
N28 Ni2 O32 . . 85.32(6) no
C22 N21 C214 . . 113.5(2) no
C22 N21 Ni2 . . 105.7(2) no
C214 N21 Ni2 . . 115.1(2) no
C22 N21 H21 . . 107.4 no
C214 N21 H21 . . 107.4 no
Ni2 N21 H21 . . 107.4 no
C25 N24 C23 . . 113.9(2) no
C25 N24 Ni2 . . 115.3(2) no
C23 N24 Ni2 . . 106.4(2) no
C25 N24 H24 . . 106.9 no
C23 N24 H24 . . 106.9 no
Ni2 N24 H24 . . 106.9 no
C27 N28 C29 . . 113.5(2) no
C27 N28 Ni2 . . 115.2(2) no
C29 N28 Ni2 . . 105.5(2) no
C27 N28 H28 . . 107.4 no
C29 N28 H28 . . 107.4 no
Ni2 N28 H28 . . 107.4 no
C210 N211 C212 . . 113.1(2) no
C210 N211 Ni2 . . 105.3(2) no
C212 N211 Ni2 . . 116.1(2) no
C210 N211 H211 . . 107.3 no
C212 N211 H211 . . 107.3 no
Ni2 N211 H211 . . 107.3 no
N21 C22 C23 . . 108.9(2) no
N21 C22 H22A . . 109.9 no
C23 C22 H22A . . 109.9 no
N21 C22 H22B . . 109.9 no
C23 C22 H22B . . 109.9 no
H22A C22 H22B . . 108.3 no
N24 C23 C22 . . 108.6(2) no
N24 C23 H23A . . 110.0 no
C22 C23 H23A . . 110.0 no
N24 C23 H23B . . 110.0 no
C22 C23 H23B . . 110.0 no
H23A C23 H23B . . 108.4 no
N24 C25 C26 . . 111.8(2) no
N24 C25 H25A . . 109.3 no
C26 C25 H25A . . 109.3 no
N24 C25 H25B . . 109.3 no
C26 C25 H25B . . 109.3 no
H25A C25 H25B . . 107.9 no
C27 C26 C25 . . 115.4(2) no
C27 C26 H26A . . 108.4 no
C25 C26 H26A . . 108.4 no
C27 C26 H26B . . 108.4 no
C25 C26 H26B . . 108.4 no
H26A C26 H26B . . 107.5 no
N28 C27 C26 . . 112.0(2) no
N28 C27 H27A . . 109.2 no
C26 C27 H27A . . 109.2 no
N28 C27 H27B . . 109.2 no
C26 C27 H27B . . 109.2 no
H27A C27 H27B . . 107.9 no
N28 C29 C210 . . 109.7(2) no
N28 C29 H29A . . 109.7 no
C210 C29 H29A . . 109.7 no
N28 C29 H29B . . 109.7 no
C210 C29 H29B . . 109.7 no
H29A C29 H29B . . 108.2 no
N211 C210 C29 . . 109.6(2) no
N211 C210 H10A . . 109.8 no
C29 C210 H10A . . 109.8 no
N211 C210 H10B . . 109.8 no
C29 C210 H10B . . 109.8 no
H10A C210 H10B . . 108.2 no
N211 C212 C213 . . 112.5(2) no
N211 C212 H12A . . 109.1 no
C213 C212 H12A . . 109.1 no
N211 C212 H12B . . 109.1 no
C213 C212 H12B . . 109.1 no
H12A C212 H12B . . 107.8 no
C212 C213 C214 . . 115.5(2) no
C212 C213 H13A . . 108.4 no
C214 C213 H13A . . 108.4 no
C212 C213 H13B . . 108.4 no
C214 C213 H13B . . 108.4 no
H13A C213 H13B . . 107.5 no
N21 C214 C213 . . 111.5(2) no
N21 C214 H14A . . 109.3 no
C213 C214 H14A . . 109.3 no
N21 C214 H14B . . 109.3 no
C213 C214 H14B . . 109.3 no
H14A C214 H14B . . 108.0 no
C37 O32 Ni2 . . 131.0(2) no
C38 O33 Ni2 . 4_576 132.6(2) no
C33 C31 C32 . . 119.0(2) no
C33 C31 C37 . . 117.3(2) no
C32 C31 C37 . . 123.6(2) no
C33 C32 C31 3_566 . 118.8(2) no
C33 C32 C38 3_566 . 119.1(2) no
C31 C32 C38 . . 121.9(2) no
C31 C33 C32 . 3_566 122.2(2) no
C31 C33 H33 . . 118.9 no
C32 C33 H33 3_566 . 118.9 no
O32 C37 O31 . . 125.7(2) no
O32 C37 C31 . . 116.8(2) no
O31 C37 C31 . . 117.2(2) no
O34 C38 O33 . . 126.7(2) no
O34 C38 C32 . . 118.5(2) no
O33 C38 C32 . . 114.8(2) no
O5 Cl1 O6 . . 110.1(2) no
O5 Cl1 O3 . . 110.4(2) no
O6 Cl1 O3 . . 109.1(2) no
O5 Cl1 O4 . . 109.7(2) no
O6 Cl1 O4 . . 109.1(2) no
O3 Cl1 O4 . . 108.5(2) no
O23 Cl21 O26 . . 113(2) no
O23 Cl21 O25 . . 113(2) no
O26 Cl21 O25 . . 111(2) no
O23 Cl21 O24 . . 108(2) no
O26 Cl21 O24 . . 108(2) no
O25 Cl21 O24 . . 104(2) no

loop_
_geom_bond_atom_site_label_1
_geom_bond_atom_site_label_2
_geom_bond_site_symmetry_2
_geom_bond_distance
_geom_bond_publ_flag
Ni1 N1 3_666 2.060(2) no
Ni1 N1 . 2.060(2) no
Ni1 N4 . 2.075(2) no
Ni1 N4 3_666 2.075(2) no
Ni1 O1 3_666 2.188(2) no
Ni1 O1 . 2.188(2) no
O1 H1A . .85(3) no
O1 H1B . .86(3) no
N1 C7 3_666 1.477(3) no
N1 C2 . 1.479(3) no
N1 H11 . .93 no
N4 C3 . 1.477(3) no
N4 C5 . 1.479(3) no
N4 H4 . .93 no
C2 C3 . 1.524(3) no
C2 H2A . .99 no
C2 H2B . .99 no
C3 H3A . .99 no
C3 H3B . .99 no
C5 C6 . 1.525(3) no
C5 H5A . .99 no
C5 H5B . .99 no
C6 C7 . 1.523(3) no
C6 H6A . .99 no
C6 H6B . .99 no
C7 N1 3_666 1.477(3) no
C7 H7A . .99 no
C7 H7B . .99 no
Ni2 N21 . 2.063(2) no
Ni2 N24 . 2.067(2) no
Ni2 N211 . 2.085(2) no
Ni2 O33 4_575 2.085(2) no
Ni2 N28 . 2.086(2) no
Ni2 O32 . 2.109(2) no
N21 C22 . 1.479(3) no
N21 C214 . 1.480(3) no
N21 H21 . .93 no
N24 C25 . 1.473(3) no
N24 C23 . 1.477(3) no
N24 H24 . .93 no
N28 C27 . 1.474(3) no
N28 C29 . 1.482(3) no
N28 H28 . .93 no
N211 C210 . 1.469(3) no
N211 C212 . 1.479(3) no
N211 H211 . .93 no
C22 C23 . 1.519(3) no
C22 H22A . .99 no
C22 H22B . .99 no
C23 H23A . .99 no
C23 H23B . .99 no
C25 C26 . 1.525(3) no
C25 H25A . .99 no
C25 H25B . .99 no
C26 C27 . 1.525(3) no
C26 H26A . .99 no
C26 H26B . .99 no
C27 H27A . .99 no
C27 H27B . .99 no
C29 C210 . 1.521(3) no
C29 H29A . .99 no
C29 H29B . .99 no
C210 H10A . .99 no
C210 H10B . .99 no
C212 C213 . 1.519(3) no
C212 H12A . .99 no
C212 H12B . .99 no
C213 C214 . 1.523(3) no
C213 H13A . .99 no
C213 H13B . .99 no
C214 H14A . .99 no
C214 H14B . .99 no
O31 C37 . 1.260(2) no
O32 C37 . 1.255(2) no
O33 C38 . 1.263(2) no
O33 Ni2 4_576 2.086(2) no
O34 C38 . 1.247(2) no
C31 C33 . 1.393(2) no
C31 C32 . 1.401(2) no
C31 C37 . 1.506(2) no
C32 C33 3_566 1.393(2) no
C32 C38 . 1.513(2) no
C33 C32 3_566 1.393(2) no
C33 H33 . .95 no
Cl1 O5 . 1.432(2) no
Cl1 O6 . 1.436(3) no
Cl1 O3 . 1.438(2) no
Cl1 O4 . 1.440(2) no
Cl21 O23 . 1.42(2) no
Cl21 O26 . 1.43(2) no
Cl21 O25 . 1.45(2) no
Cl21 O24 . 1.50(2) no

loop_
_geom_hbond_atom_site_label_D
_geom_hbond_atom_site_label_H
_geom_hbond_atom_site_label_A
_geom_hbond_site_symmetry_A
_geom_hbond_distance_DH
_geom_hbond_distance_HA
_geom_hbond_distance_DA
_geom_hbond_angle_DHA
_geom_hbond_publ_flag
O1 H1A O3 . .85(3) 2.12(3) 2.965(3) 177(3) y
O1 H1A O24 . .85(3) 2.17(4) 2.87(2) 139(3) y
O1 H1B O31 . .86(3) 1.80(3) 2.662(2) 173(3) y
N1 H11 O4 3_666 .93 2.18 3.066(3) 159 y
N1 H11 O24 3_666 .93 2.25 3.12(2) 156 y
N4 H4 O31 . .93 2.10 3.017(2) 167 y
N21 H21 O31 . .93 2.10 2.928(2) 148 y
N24 H24 O34 4_575 .93 2.07 2.911(2) 150 y
N211 H211 O34 . .93 2.16 3.045(2) 159 y

loop_
_geom_torsion_atom_site_label_1
_geom_torsion_atom_site_label_2
_geom_torsion_atom_site_label_3
_geom_torsion_atom_site_label_4
_geom_torsion_site_symmetry_1
_geom_torsion_site_symmetry_4
_geom_torsion
_geom_torsion_publ_flag
N4 Ni1 N1 C7 . 3_666 -140.2(2) no
N4 Ni1 N1 C7 3_666 3_666 39.9(2) no
O1 Ni1 N1 C7 3_666 3_666 129.4(2) no
O1 Ni1 N1 C7 . 3_666 -50.6(2) no
N4 Ni1 N1 C2 . . -14.3(2) no
N4 Ni1 N1 C2 3_666 . 165.7(2) no
O1 Ni1 N1 C2 3_666 . -104.8(2) no
O1 Ni1 N1 C2 . . 75.2(2) no
N1 Ni1 N4 C3 3_666 . 165.4(2) no
N1 Ni1 N4 C3 . . -14.6(2) no
O1 Ni1 N4 C3 3_666 . 74.9(2) no
O1 Ni1 N4 C3 . . -105.1(2) no
N1 Ni1 N4 C5 3_666 . 39.0(2) no
N1 Ni1 N4 C5 . . -141.0(2) no
O1 Ni1 N4 C5 3_666 . -51.4(2) no
O1 Ni1 N4 C5 . . 128.6(2) no
C7 N1 C2 C3 3_666 . 1678.0(2) no
Ni1 N1 C2 C3 . . 40.5(2) no
C5 N4 C3 C2 . . 169.0(2) no
Ni1 N4 C3 C2 . . 40.6420 no
N1 C2 C3 N4 . . -56.3(2) no
C3 N4 C5 C6 . . -177.89(2) no
Ni1 N4 C5 C6 . . -55.4(2) no
N4 C5 C6 C7 . . 69.7(2) no
C5 C6 C7 N1 . 3_666 -71.4(2) no
N24 Ni2 N21 C22 . . 16.1(2) no
N211 Ni2 N21 C22 . . -165.1(2) no
O33 Ni2 N21 C22 4_575 . -77.9(2) no
O32 Ni2 N21 C22 . . 108.9(2) no
N24 Ni2 N21 C214 . . 142.1(2) no
N211 Ni2 N21 C214 . . -39.2(2) no
O33 Ni2 N21 C214 4_575 . 48.1(2) no
O32 Ni2 N21 C214 . . -125.1(2) no
N21 Ni2 N24 C25 . . 140.5(2) no
O33 Ni2 N24 C25 4_575 . -129.5(2) no
N28 Ni2 N24 C25 . . -40.7(2) no
O32 Ni2 N24 C25 . . 44.9(2) no
N21 Ni2 N24 C23 . . 13.2(2) no
O33 Ni2 N24 C23 4_575 . 103.3(2) no
N28 Ni2 N24 C23 . . -167.9(2) no
O32 Ni2 N24 C23 . . -82.4(2) no
N24 Ni2 N28 C27 . . 40.1(2) no
N211 Ni2 N28 C27 . . -138.6(2) no
O33 Ni2 N28 C27 4_575 . 134.0(2) no
O32 Ni2 N28 C27 . . -52.8(2) no
N24 Ni2 N28 C29 . . 166.1(2) no
N211 Ni2 N28 C29 . . -12.7(2) no
O33 Ni2 N28 C29 4_575 . -100.0(2) no
O32 Ni2 N28 C29 . . 73.2(2) no
N21 Ni2 N211 C210 . . 162.9(2) no
O33 Ni2 N211 C210 4_575 . 72.7(2) no
N28 Ni2 N211 C210 . . -16.1(2) no
O32 Ni2 N211 C210 . . -101.7(2) no
N21 Ni2 N211 C212 . . 36.9(2) no
O33 Ni2 N211 C212 4_575 . -53.3(2) no
N28 Ni2 N211 C212 . . -142.0(2) no
O32 Ni2 N211 C212 . . 132.3(2) no
C214 N21 C22 C23 . . -169.4(2) no
Ni2 N21 C22 C23 . . -42.4(2) no
C25 N24 C23 C22 . . -167.9(2) no
Ni2 N24 C23 C22 . . -39.8(2) no
N21 C22 C23 N24 . . 56.6(2) no
C23 N24 C25 C26 . . -178.6(2) no
Ni2 N24 C25 C26 . . 58.0(2) no
N24 C25 C26 C27 . . -71.7(2) no
C29 N28 C27 C26 . . -178.6(2) no
Ni2 N28 C27 C26 . . -56.8(2) no
C25 C26 C27 N28 . . 71.1(2) no
C27 N28 C29 C210 . . 166.0(2) no
Ni2 N28 C29 C210 . . 38.9(2) no
C212 N211 C210 C29 . . 169.7(2) no
Ni2 N211 C210 C29 . . 41.8(2) no
N28 C29 C210 N211 . . -56.4(2) no
C210 N211 C212 C213 . . -175.4(2) no
Ni2 N211 C212 C213 . . -53.4(2) no
N211 C212 C213 C214 . . 70.3(2) no
C22 N21 C214 C213 . . -179.8(2) no
Ni2 N21 C214 C213 . . 58.4(2) no
C212 C213 C214 N21 . . -73.2(2) no
N21 Ni2 O32 C37 . . 10.84(16) no
N24 Ni2 O32 C37 . . 96.62(16) no
N211 Ni2 O32 C37 . . -83.5(2) no
N28 Ni2 O32 C37 . . -169.5(2) no
C33 C31 C32 C33 . 3_566 1.1(3) no
C37 C31 C32 C33 . 3_566 -174.3(2) no
C33 C31 C32 C38 . . -174.4(2) no
C37 C31 C32 C38 . . 10.2(3) no
C32 C31 C33 C32 . 3_566 -1.2(3) no
C37 C31 C33 C32 . 3_566 174.6(2) no
Ni2 O32 C37 O31 . . -25.6(3) no
Ni2 O32 C37 C31 . . 160.6(2) no
C33 C31 C37 O32 . . 75.1(2) no
C32 C31 C37 O32 . . -109.4(2) no
C33 C31 C37 O31 . . -99.3(2) no
C32 C31 C37 O31 . . 76.3(2) no
Ni2 O33 C38 O34 4_576 . 7.0(3) no
Ni2 O33 C38 C32 4_576 . -170.9(2) no
C33 C32 C38 O34 3_566 . -163.1(2) no
C31 C32 C38 O34 . . 12.4(3) no
C33 C32 C38 O33 3_566 . 15.0(2) no
C31 C32 C38 O33 . . -169.6(2) no
